data_7102091
loop_
_publ_author_name
'Castro, Maria'
'Garcia, Raquel'
'Warrender, Stewart J'
'Slawin, Alexandra M Z'
'Wright, Paul A'
'Cox, Paul A'
'Fecant, Antoine'
'Mellot-Draznieks, Caroline'
'Bats, Nicolas'

_publ_section_title
;
 Co-templating and modelling in the rational synthesis of zeolitic
 solids.
;
_journal_issue 33
_journal_name_full 'Chemical communications (Cambridge, England)'
_journal_page_first 3470
_journal_page_last 3472
_journal_paper_doi 10.1039/b705377k
_journal_year 2007
_chemical_formula_moiety '(Al24 O96 P18.50 Si5.50).1.8(C8 H20 N).1.8(C10 H22 N4).11(H2 O)'
_chemical_formula_sum 'C32.4 H97.6 Al24 N9 O107 P18.5 Si5.5'
_chemical_formula_weight 3700.55
_chemical_name_systematic
;
?
;
_space_group_IT_number 85
_symmetry_cell_setting tetragonal
_symmetry_space_group_name_Hall '-P 4a'
_symmetry_space_group_name_H-M 'P 4/n :2'
_atom_sites_solution_hydrogens noref
_atom_sites_solution_primary direct
_atom_sites_solution_secondary difmap
_audit_creation_method SHELXL-97
_cell_angle_alpha 90.00
_cell_angle_beta 90.00
_cell_angle_gamma 90.00
_cell_formula_units_Z 1
_cell_length_a 18.656(15)
_cell_length_b 18.656(15)
_cell_length_c 9.378(7)
_cell_measurement_reflns_used 4294
_cell_measurement_temperature 93(2)
_cell_measurement_theta_max 25.3491
_cell_measurement_theta_min 1.5414
_cell_volume 3264(4)
_computing_cell_refinement 'CrystalClear (Rigaku Corp., 2004)'
_computing_data_collection 'CrystalClear (Rigaku Corp., 2004)'
_computing_data_reduction 'CrystalClear (Rigaku Corp., 2004)'
_computing_molecular_graphics 'Bruker SHELXTL'
_computing_publication_material 'Bruker SHELXTL'
_computing_structure_refinement 'SHELXL-97 (Sheldrick, 1997)'
_computing_structure_solution 'SHELXS-97 (Sheldrick, 1990)'
_diffrn_ambient_temperature 93(2)
_diffrn_measured_fraction_theta_full 0.991
_diffrn_measured_fraction_theta_max 0.992
_diffrn_measurement_device_type CCD
_diffrn_measurement_method '\o scans'
_diffrn_radiation_monochromator confocal
_diffrn_radiation_source 'rotating anode'
_diffrn_radiation_type MoK\a
_diffrn_radiation_wavelength 0.71073
_diffrn_reflns_av_R_equivalents 0.2217
_diffrn_reflns_av_sigmaI/netI 0.1319
_diffrn_reflns_limit_h_max 16
_diffrn_reflns_limit_h_min -22
_diffrn_reflns_limit_k_max 19
_diffrn_reflns_limit_k_min -21
_diffrn_reflns_limit_l_max 11
_diffrn_reflns_limit_l_min -11
_diffrn_reflns_number 22423
_diffrn_reflns_theta_full 25.00
_diffrn_reflns_theta_max 25.37
_diffrn_reflns_theta_min 1.54
_exptl_absorpt_coefficient_mu 0.578
_exptl_absorpt_correction_T_max 1.0000
_exptl_absorpt_correction_T_min 0.0566
_exptl_absorpt_correction_type multi-scan
_exptl_crystal_colour Colorless
_exptl_crystal_density_diffrn 1.883
_exptl_crystal_density_method 'not measured'
_exptl_crystal_description Platelet
_exptl_crystal_F_000 1878
_exptl_crystal_size_max 0.0300
_exptl_crystal_size_mid 0.0280
_exptl_crystal_size_min 0.0100
_refine_diff_density_max 0.594
_refine_diff_density_min -0.559
_refine_diff_density_rms 0.133
_refine_ls_extinction_method none
_refine_ls_goodness_of_fit_ref 1.180
_refine_ls_hydrogen_treatment noref
_refine_ls_matrix_type full
_refine_ls_number_parameters 200
_refine_ls_number_reflns 2985
_refine_ls_number_restraints 0
_refine_ls_restrained_S_all 1.180
_refine_ls_R_factor_all 0.1581
_refine_ls_R_factor_gt 0.1027
_refine_ls_shift/su_max 0.011
_refine_ls_shift/su_mean 0.002
_refine_ls_structure_factor_coef Fsqd
_refine_ls_weighting_details 'calc w=1/[\s^2^(Fo^2^)+(0.0914P)^2^+0.0000P] where P=(Fo^2^+2Fc^2^)/3'
_refine_ls_weighting_scheme calc
_refine_ls_wR_factor_gt 0.1940
_refine_ls_wR_factor_ref 0.2180
_reflns_number_gt 2057
_reflns_number_total 2985
_reflns_threshold_expression >2sigma(I)
_cod_data_source_file b705377k.txt
_cod_data_source_block SAPO-STA7
_cod_depositor_comments
;
The following automatic conversions were performed:
'_symmetry_cell_setting' value 'Tetragonal' changed to 'tetragonal'
according to '/home/saulius/struct/CIF-dictionaries/cif_core.dic'
dictionary named 'cif_core.dic' version 2.4.1 from 2010-06-29.

Automatic conversion script
Id: cif_fix_enum 1527 2010-12-29 10:47:43Z saulius 
;
_cod_original_sg_symbol_H-M P4/n
_cod_original_formula_sum 'C32.40 H97.60 Al24 N9 O107 P18.50 Si5.50'
_cod_database_code 7102091

loop_
_symmetry_equiv_pos_as_xyz
'x, y, z'
'-x+1/2, -y+1/2, z'
'-y+1/2, x, z'
'y, -x+1/2, z'
'-x, -y, -z'
'x-1/2, y-1/2, -z'
'y-1/2, -x, -z'
'-y, x-1/2, -z'

loop_
_atom_site_label
_atom_site_type_symbol
_atom_site_fract_x
_atom_site_fract_y
_atom_site_fract_z
_atom_site_U_iso_or_equiv
_atom_site_adp_type
_atom_site_occupancy
_atom_site_symmetry_multiplicity
_atom_site_calc_flag
_atom_site_refinement_flags
P1 P 1.06709(11) -0.16619(11) 0.09038(18) 0.0094(5) Uani 1 1 d .
O1 O 0.9976(3) -0.1575(3) 0.0038(5) 0.0200(14) Uani 1 1 d .
O2 O 1.0570(3) -0.1294(3) 0.2344(5) 0.0157(13) Uani 1 1 d .
O3 O 1.1307(3) -0.1338(3) 0.0100(5) 0.0187(14) Uani 1 1 d .
O4 O 1.0828(3) -0.2446(3) 0.1186(5) 0.0183(14) Uani 1 1 d .
Al1 Al 0.95449(13) -0.16578(12) -0.1586(2) 0.0105(6) Uani 1 1 d .
P2 P 0.83429(11) -0.04915(11) -0.1603(2) 0.0120(5) Uani 1 1 d .
O5 O 0.8725(3) -0.1229(3) -0.1562(5) 0.0197(14) Uani 1 1 d .
O6 O 0.8422(3) -0.0143(3) -0.0115(5) 0.0216(15) Uani 1 1 d .
O7 O 0.7548(3) -0.0615(3) -0.1970(6) 0.0191(14) Uani 1 1 d .
O8 O 0.8664(3) -0.0007(3) -0.2791(6) 0.0234(15) Uani 1 1 d .
Al2 Al 0.83346(13) 0.06388(13) 0.0856(2) 0.0100(6) Uani 1 1 d .
P3 P 0.94387(11) 0.06562(11) 0.33634(19) 0.0094(5) Uani 1 1 d .
O9 O 0.8749(3) 0.0600(3) 0.2483(5) 0.0201(14) Uani 1 1 d .
O10 O 0.9838(3) -0.0057(3) 0.3231(5) 0.0174(13) Uani 1 1 d .
O11 O 0.9902(3) 0.1286(3) 0.2885(5) 0.0219(15) Uani 1 1 d .
O12 O 0.9222(3) 0.0782(3) 0.4923(5) 0.0144(13) Uani 1 1 d .
Al3 Al 1.06386(13) -0.05199(13) 0.3345(2) 0.0100(6) Uani 1 1 d .
N1 N 0.7500 0.2500 0.5000 0.028(4) Uani 0.90 4 d SP
C1A C 0.8030(11) 0.2948(11) 0.4098(19) 0.022(4) Uiso 0.45 1 d P
C1B C 0.8035(14) 0.2063(14) 0.412(3) 0.048(7) Uiso 0.45 1 d P
C2 C 0.8414(7) 0.2508(7) 0.2967(12) 0.049(4) Uani 0.90 1 d P
O21 O 0.750(2) 0.002(2) -0.532(4) 0.098(14) Uiso 0.25 1 d P
O22 O 0.869(2) -0.132(2) 0.212(4) 0.086(12) Uiso 0.25 1 d P
O23 O 0.7500 -0.2500 -0.346(14) 0.10(4) Uiso 0.20 4 d SP
O24 O 0.7500 -0.2500 -0.21(3) 0.18(12) Uiso 0.20 4 d SP
O25 O 0.7500 -0.2500 -0.15(4) 0.15(12) Uiso 0.20 4 d SP
O26 O 0.7500 -0.2500 -0.09(2) 0.14(9) Uiso 0.20 4 d SP

loop_
_atom_site_aniso_label
_atom_site_aniso_U_11
_atom_site_aniso_U_22
_atom_site_aniso_U_33
_atom_site_aniso_U_23
_atom_site_aniso_U_13
_atom_site_aniso_U_12
P1 0.0121(13) 0.0038(12) 0.0124(9) -0.0020(8) -0.0010(8) 0.0003(9)
O1 0.020(4) 0.017(4) 0.023(3) 0.000(2) -0.009(2) 0.004(3)
O2 0.024(4) 0.010(3) 0.013(2) -0.006(2) 0.003(2) 0.000(3)
O3 0.016(4) 0.024(4) 0.015(3) 0.006(2) 0.009(2) -0.006(3)
O4 0.020(4) 0.008(3) 0.027(3) -0.003(2) -0.006(2) -0.003(3)
Al1 0.0103(14) 0.0055(14) 0.0155(11) 0.0021(9) -0.0013(9) 0.0009(10)
P2 0.0069(12) 0.0104(13) 0.0188(10) -0.0014(8) 0.0017(8) 0.0012(9)
O5 0.013(3) 0.020(4) 0.027(3) -0.004(2) -0.003(2) 0.001(3)
O6 0.025(4) 0.017(4) 0.023(3) -0.012(2) -0.005(3) 0.008(3)
O7 0.008(3) 0.020(4) 0.029(3) -0.008(2) 0.002(2) 0.001(3)
O8 0.017(4) 0.022(4) 0.031(3) 0.009(3) 0.002(3) -0.009(3)
Al2 0.0036(14) 0.0149(15) 0.0117(10) -0.0013(9) 0.0002(9) -0.0008(11)
P3 0.0070(12) 0.0132(12) 0.0081(9) 0.0010(8) -0.0004(8) 0.0024(9)
O9 0.012(3) 0.039(4) 0.009(3) 0.003(2) -0.008(2) -0.001(3)
O10 0.016(3) 0.011(3) 0.026(3) -0.004(2) -0.004(2) 0.007(3)
O11 0.019(4) 0.021(4) 0.026(3) 0.007(2) 0.007(2) -0.010(3)
O12 0.017(3) 0.018(3) 0.007(2) 0.002(2) 0.002(2) 0.008(3)
Al3 0.0137(14) 0.0095(14) 0.0067(10) 0.0007(9) 0.0017(9) 0.0039(10)
N1 0.024(7) 0.024(7) 0.037(9) 0.000 0.000 0.000
C2 0.060(10) 0.040(8) 0.047(7) -0.002(6) 0.022(6) -0.002(7)

loop_
_atom_type_symbol
_atom_type_description
_atom_type_scat_dispersion_real
_atom_type_scat_dispersion_imag
_atom_type_scat_source
C C 0.0033 0.0016 'International Tables Vol C Tables 4.2.6.8 and 6.1.1.4'
H H 0.0000 0.0000 'International Tables Vol C Tables 4.2.6.8 and 6.1.1.4'
N N 0.0061 0.0033 'International Tables Vol C Tables 4.2.6.8 and 6.1.1.4'
O O 0.0106 0.0060 'International Tables Vol C Tables 4.2.6.8 and 6.1.1.4'
Al Al 0.0645 0.0514 'International Tables Vol C Tables 4.2.6.8 and 6.1.1.4'
Si Si 0.0817 0.0704 'International Tables Vol C Tables 4.2.6.8 and 6.1.1.4'
P P 0.1023 0.0942 'International Tables Vol C Tables 4.2.6.8 and 6.1.1.4'

loop_
_geom_angle_atom_site_label_1
_geom_angle_atom_site_label_2
_geom_angle_atom_site_label_3
_geom_angle
_geom_angle_site_symmetry_1
_geom_angle_site_symmetry_3
O4 P1 O2 107.7(3) . .
O4 P1 O3 108.5(3) . .
O2 P1 O3 110.7(3) . .
O4 P1 O1 110.9(3) . .
O2 P1 O1 108.4(3) . .
O3 P1 O1 110.6(3) . .
P1 O1 Al1 147.9(4) . .
P1 O2 Al3 147.9(4) . .
P1 O3 Al2 149.2(4) . 5_755
P1 O4 Al2 149.1(4) . 4_655
O7 Al1 O5 107.2(3) 4_655 .
O7 Al1 O1 110.5(3) 4_655 .
O5 Al1 O1 111.0(3) . .
O7 Al1 O11 109.9(3) 4_655 5_755
O5 Al1 O11 110.4(3) . 5_755
O1 Al1 O11 107.8(3) . 5_755
O7 P2 O6 110.9(3) . .
O7 P2 O5 108.4(3) . .
O6 P2 O5 107.9(3) . .
O7 P2 O8 107.4(3) . .
O6 P2 O8 111.4(3) . .
O5 P2 O8 110.9(3) . .
P2 O5 Al1 145.0(4) . .
P2 O6 Al2 145.3(4) . .
P2 O7 Al1 148.7(4) . 3_545
P2 O8 Al3 147.6(4) . 5_755
O9 Al2 O3 108.7(3) . 5_755
O9 Al2 O4 106.4(3) . 3_545
O3 Al2 O4 108.2(3) 5_755 3_545
O9 Al2 O6 113.1(3) . .
O3 Al2 O6 109.2(3) 5_755 .
O4 Al2 O6 111.0(3) 3_545 .
O11 P3 O10 111.7(3) . .
O11 P3 O9 111.7(3) . .
O10 P3 O9 107.8(3) . .
O11 P3 O12 108.2(3) . .
O10 P3 O12 109.8(3) . .
O9 P3 O12 107.6(3) . .
P3 O9 Al2 148.9(4) . .
P3 O10 Al3 148.3(4) . .
P3 O11 Al1 148.1(4) . 5_755
P3 O12 Al3 144.9(4) . 5_756
O8 Al3 O12 109.6(3) 5_755 5_756
O8 Al3 O2 111.8(3) 5_755 .
O12 Al3 O2 106.7(3) 5_756 .
O8 Al3 O10 110.5(3) 5_755 .
O12 Al3 O10 109.4(3) 5_756 .
O2 Al3 O10 108.7(3) . .
C1B N1 C1B 106.9(9) 8_656 2_655
C1B N1 C1B 106.9(9) 8_656 .
C1B N1 C1B 114.8(19) 2_655 .
C1B N1 C1B 114.8(19) 8_656 7_666
C1B N1 C1B 106.9(9) 2_655 7_666
C1B N1 C1B 106.9(9) . 7_666
C1B N1 C1A 171.1(12) 8_656 2_655
C1B N1 C1A 64.9(12) 2_655 2_655
C1B N1 C1A 80.5(12) . 2_655
C1B N1 C1A 66.5(11) 7_666 2_655
C1B N1 C1A 66.5(11) 8_656 .
C1B N1 C1A 80.5(12) 2_655 .
C1B N1 C1A 64.9(12) . .
C1B N1 C1A 171.1(12) 7_666 .
C1A N1 C1A 113.7(14) 2_655 .
C1B N1 C1A 64.9(12) 8_656 8_656
C1B N1 C1A 66.5(11) 2_655 8_656
C1B N1 C1A 171.1(12) . 8_656
C1B N1 C1A 80.5(12) 7_666 8_656
C1A N1 C1A 107.4(7) 2_655 8_656
C1A N1 C1A 107.4(7) . 8_656
C1B N1 C1A 80.5(12) 8_656 7_666
C1B N1 C1A 171.1(12) 2_655 7_666
C1B N1 C1A 66.5(11) . 7_666
C1B N1 C1A 64.9(12) 7_666 7_666
C1A N1 C1A 107.4(7) 2_655 7_666
C1A N1 C1A 107.4(7) . 7_666
C1A N1 C1A 113.7(14) 8_656 7_666
C2 C1A N1 113.1(13) . .
C2 C1A C1B 57.8(12) . .
N1 C1A C1B 57.1(12) . .
C2 C1A C1B 142.3(16) . 8_656
N1 C1A C1B 56.3(11) . 8_656
C1B C1A C1B 94.8(16) . 8_656
C2 C1A C1B 118.3(14) . 2_655
N1 C1A C1B 49.4(9) . 2_655
C1B C1A C1B 89.7(15) . 2_655
C1B C1A C1B 83.5(14) 8_656 2_655
N1 C1B C2 113.1(17) . .
N1 C1B C1A 58.0(11) . .
C2 C1B C1A 56.8(12) . .
N1 C1B C1A 57.2(11) . 7_666
C2 C1B C1A 142.8(19) . 7_666
C1A C1B C1A 96.6(16) . 7_666
N1 C1B C1A 50.1(10) . 2_655
C2 C1B C1A 117.3(17) . 2_655
C1A C1B C1A 90.3(15) . 2_655
C1A C1B C1A 85.0(14) 7_666 2_655
C1A C2 C1B 65.4(13) . .
O25 O24 O26 0.00(8) . .
O25 O24 O23 180.00(8) . .
O26 O24 O23 180.00(3) . .

loop_
_geom_bond_atom_site_label_1
_geom_bond_atom_site_label_2
_geom_bond_distance
_geom_bond_site_symmetry_2
P1 O4 1.515(6) .
P1 O2 1.527(5) .
P1 O3 1.530(5) .
P1 O1 1.538(6) .
O1 Al1 1.729(5) .
O2 Al3 1.727(5) .
O3 Al2 1.718(6) 5_755
O4 Al2 1.722(6) 4_655
Al1 O7 1.726(6) 4_655
Al1 O5 1.727(6) .
Al1 O11 1.740(6) 5_755
P2 O7 1.539(6) .
P2 O6 1.547(5) .
P2 O5 1.549(6) .
P2 O8 1.555(5) .
O6 Al2 1.726(6) .
O7 Al1 1.726(6) 3_545
O8 Al3 1.711(6) 5_755
Al2 O9 1.712(5) .
Al2 O3 1.718(6) 5_755
Al2 O4 1.722(6) 3_545
P3 O11 1.526(6) .
P3 O10 1.530(6) .
P3 O9 1.532(5) .
P3 O12 1.535(5) .
O10 Al3 1.729(6) .
O11 Al1 1.740(6) 5_755
O12 Al3 1.717(5) 5_756
Al3 O8 1.711(6) 5_755
Al3 O12 1.717(5) 5_756
N1 C1B 1.53(3) 8_656
N1 C1B 1.53(3) 2_655
N1 C1B 1.53(3) .
N1 C1B 1.53(3) 7_666
N1 C1A 1.546(19) 2_655
N1 C1A 1.546(19) .
N1 C1A 1.546(19) 8_656
N1 C1A 1.546(19) 7_666
C1A C2 1.52(2) .
C1A C1B 1.65(3) .
C1A C1B 1.69(3) 8_656
C1A C1B 1.99(3) 2_655
C1B C2 1.54(3) .
C1B C1A 1.69(3) 7_666
C1B C1A 1.99(3) 2_655
O23 O24 1.2(3) .
O24 O25 0.6(5) .
O24 O26 1.1(4) .

loop_
_geom_torsion_atom_site_label_1
_geom_torsion_atom_site_label_2
_geom_torsion_atom_site_label_3
_geom_torsion_atom_site_label_4
_geom_torsion
_geom_torsion_site_symmetry_1
_geom_torsion_site_symmetry_4
O4 P1 O1 Al1 -73.0(8) . .
O2 P1 O1 Al1 169.1(7) . .
O3 P1 O1 Al1 47.5(8) . .
O4 P1 O2 Al3 150.8(7) . .
O3 P1 O2 Al3 32.3(8) . .
O1 P1 O2 Al3 -89.2(7) . .
O4 P1 O3 Al2 168.5(7) . 5_755
O2 P1 O3 Al2 -73.6(8) . 5_755
O1 P1 O3 Al2 46.6(8) . 5_755
O2 P1 O4 Al2 128.7(7) . 4_655
O3 P1 O4 Al2 -111.4(8) . 4_655
O1 P1 O4 Al2 10.3(9) . 4_655
P1 O1 Al1 O7 73.3(8) . 4_655
P1 O1 Al1 O5 -167.8(7) . .
P1 O1 Al1 O11 -46.8(8) . 5_755
O7 P2 O5 Al1 163.6(6) . .
O6 P2 O5 Al1 -76.3(7) . .
O8 P2 O5 Al1 46.0(7) . .
O7 Al1 O5 P2 -164.1(6) 4_655 .
O1 Al1 O5 P2 75.1(7) . .
O11 Al1 O5 P2 -44.4(7) 5_755 .
O7 P2 O6 Al2 -74.7(8) . .
O5 P2 O6 Al2 166.7(6) . .
O8 P2 O6 Al2 44.8(8) . .
O6 P2 O7 Al1 12.5(9) . 3_545
O5 P2 O7 Al1 130.7(7) . 3_545
O8 P2 O7 Al1 -109.5(8) . 3_545
O7 P2 O8 Al3 167.2(7) . 5_755
O6 P2 O8 Al3 45.6(9) . 5_755
O5 P2 O8 Al3 -74.6(8) . 5_755
P2 O6 Al2 O9 -165.6(6) . .
P2 O6 Al2 O3 -44.4(8) . 5_755
P2 O6 Al2 O4 74.9(8) . 3_545
O11 P3 O9 Al2 42.2(9) . .
O10 P3 O9 Al2 -80.9(8) . .
O12 P3 O9 Al2 160.8(7) . .
O3 Al2 O9 P3 -40.3(9) 5_755 .
O4 Al2 O9 P3 -156.7(7) 3_545 .
O6 Al2 O9 P3 81.1(8) . .
O11 P3 O10 Al3 34.9(8) . .
O9 P3 O10 Al3 158.0(6) . .
O12 P3 O10 Al3 -85.1(7) . .
O10 P3 O11 Al1 50.6(8) . 5_755
O9 P3 O11 Al1 -70.2(8) . 5_755
O12 P3 O11 Al1 171.6(7) . 5_755
O11 P3 O12 Al3 -106.6(7) . 5_756
O10 P3 O12 Al3 15.5(8) . 5_756
O9 P3 O12 Al3 132.6(6) . 5_756
P1 O2 Al3 O8 -31.8(8) . 5_755
P1 O2 Al3 O12 -151.6(7) . 5_756
P1 O2 Al3 O10 90.5(7) . .
P3 O10 Al3 O8 -35.1(8) . 5_755
P3 O10 Al3 O12 85.7(7) . 5_756
P3 O10 Al3 O2 -158.2(6) . .
C1B N1 C1A C2 138.6(18) 8_656 .
C1B N1 C1A C2 -108.2(16) 2_655 .
C1B N1 C1A C2 15.0(14) . .
C1B N1 C1A C2 38(8) 7_666 .
C1A N1 C1A C2 -51.1(10) 2_655 .
C1A N1 C1A C2 -169.8(14) 8_656 .
C1A N1 C1A C2 67.6(7) 7_666 .
C1B N1 C1A C1B 123.6(11) 8_656 .
C1B N1 C1A C1B -123.2(18) 2_655 .
C1B N1 C1A C1B 23(9) 7_666 .
C1A N1 C1A C1B -66.1(12) 2_655 .
C1A N1 C1A C1B 175.2(14) 8_656 .
C1A N1 C1A C1B 52.6(11) 7_666 .
C1B N1 C1A C1B 113.2(12) 2_655 8_656
C1B N1 C1A C1B -123.6(11) . 8_656
C1B N1 C1A C1B -100(8) 7_666 8_656
C1A N1 C1A C1B 170.3(13) 2_655 8_656
C1A N1 C1A C1B 51.6(14) 8_656 8_656
C1A N1 C1A C1B -71.0(14) 7_666 8_656
C1B N1 C1A C1B -113.2(12) 8_656 2_655
C1B N1 C1A C1B 123.2(18) . 2_655
C1B N1 C1A C1B 146(7) 7_666 2_655
C1A N1 C1A C1B 57.1(10) 2_655 2_655
C1A N1 C1A C1B -61.6(11) 8_656 2_655
C1A N1 C1A C1B 175.8(12) 7_666 2_655
C1B N1 C1B C2 -67.8(8) 8_656 .
C1B N1 C1B C2 50.5(13) 2_655 .
C1B N1 C1B C2 168.8(18) 7_666 .
C1A N1 C1B C2 107.1(18) 2_655 .
C1A N1 C1B C2 -14.8(14) . .
C1A N1 C1B C2 -46(9) 8_656 .
C1A N1 C1B C2 -139(2) 7_666 .
C1B N1 C1B C1A -53.0(9) 8_656 .
C1B N1 C1B C1A 65.3(10) 2_655 .
C1B N1 C1B C1A -176.3(14) 7_666 .
C1A N1 C1B C1A 121.9(14) 2_655 .
C1A N1 C1B C1A -31(9) 8_656 .
C1A N1 C1B C1A -124.3(11) 7_666 .
C1B N1 C1B C1A 71.3(15) 8_656 7_666
C1B N1 C1B C1A -170.4(13) 2_655 7_666
C1B N1 C1B C1A -52.0(14) 7_666 7_666
C1A N1 C1B C1A -113.8(9) 2_655 7_666
C1A N1 C1B C1A 124.3(11) . 7_666
C1A N1 C1B C1A 93(8) 8_656 7_666
C1B N1 C1B C1A -174.9(12) 8_656 2_655
C1B N1 C1B C1A -56.6(9) 2_655 2_655
C1B N1 C1B C1A 61.8(10) 7_666 2_655
C1A N1 C1B C1A -121.9(14) . 2_655
C1A N1 C1B C1A -153(7) 8_656 2_655
C1A N1 C1B C1A 113.8(9) 7_666 2_655
C2 C1A C1B N1 -163.7(15) . .
C1B C1A C1B N1 44.1(12) 8_656 .
C1B C1A C1B N1 -39.4(13) 2_655 .
N1 C1A C1B C2 163.7(15) . .
C1B C1A C1B C2 -152.3(16) 8_656 .
C1B C1A C1B C2 124.2(12) 2_655 .
C2 C1A C1B C1A 152.0(18) . 7_666
N1 C1A C1B C1A -44.4(11) . 7_666
C1B C1A C1B C1A -0.3(18) 8_656 7_666
C1B C1A C1B C1A -83.8(16) 2_655 7_666
C2 C1A C1B C1A -123.0(14) . 2_655
N1 C1A C1B C1A 40.7(10) . 2_655
C1B C1A C1B C1A 84.7(15) 8_656 2_655
C1B C1A C1B C1A 1.2(19) 2_655 2_655
N1 C1A C2 C1B -14.9(14) . .
C1B C1A C2 C1B 49(2) 8_656 .
C1B C1A C2 C1B -69.8(16) 2_655 .
N1 C1B C2 C1A 15.0(14) . .
C1A C1B C2 C1A -51(3) 7_666 .
C1A C1B C2 C1A 70.7(16) 2_655 .
